data_7223117
loop_
_publ_author_name
'Gong, Peng'
'Ye, Kaiqi'
'Sun, Jingbo'
'Chen, Peng'
'Xue, peng chong'
'Yang, Hao'
'Lu, Ran'

_publ_section_title
;
 Electroluminescence and Fluorescence Response towards Acid Vapors
 Depending on the Structures of Indole-fused Phospholes
;
_journal_name_full 'RSC Adv.'
_journal_paper_doi 10.1039/C5RA19867D
_journal_year 2015
_chemical_formula_sum 'C25 H23 N2 O2 P'
_chemical_formula_weight 414.42
_chemical_name_systematic
; 
 ? 
;
_space_group_IT_number 2
_symmetry_cell_setting triclinic
_symmetry_space_group_name_Hall '-P 1'
_symmetry_space_group_name_H-M 'P -1'
_atom_sites_solution_hydrogens geom
_atom_sites_solution_primary direct
_atom_sites_solution_secondary difmap
_audit_creation_method SHELXL-97
_audit_update_record
;
2015-01-06 deposited with the CCDC.
2015-10-30 downloaded from the CCDC.
;
_cell_angle_alpha 113.11(3)
_cell_angle_beta 95.32(3)
_cell_angle_gamma 113.21(3)
_cell_formula_units_Z 2
_cell_length_a 9.6861(19)
_cell_length_b 11.136(2)
_cell_length_c 12.338(3)
_cell_measurement_temperature 293(2)
_cell_volume 1075.7(7)
_computing_structure_refinement 'SHELXL-97 (Sheldrick, 1997)'
_computing_structure_solution 'SHELXS-97 (Sheldrick, 1990)'
_diffrn_ambient_temperature 293(2)
_diffrn_measured_fraction_theta_full 0.996
_diffrn_measured_fraction_theta_max 0.986
_diffrn_radiation_monochromator graphite
_diffrn_radiation_source 'fine-focus sealed tube'
_diffrn_radiation_type MoK\a
_diffrn_radiation_wavelength 0.71073
_diffrn_reflns_av_R_equivalents 0.0329
_diffrn_reflns_av_sigmaI/netI 0.0492
_diffrn_reflns_limit_h_max 12
_diffrn_reflns_limit_h_min -12
_diffrn_reflns_limit_k_max 14
_diffrn_reflns_limit_k_min -14
_diffrn_reflns_limit_l_max 13
_diffrn_reflns_limit_l_min -16
_diffrn_reflns_number 10572
_diffrn_reflns_theta_full 26.00
_diffrn_reflns_theta_max 27.51
_diffrn_reflns_theta_min 3.26
_exptl_absorpt_coefficient_mu 0.152
_exptl_crystal_colour yellow
_exptl_crystal_density_diffrn 1.279
_exptl_crystal_density_method 'not measured'
_exptl_crystal_description block
_exptl_crystal_F_000 436
_refine_diff_density_max 0.311
_refine_diff_density_min -0.272
_refine_diff_density_rms 0.069
_refine_ls_extinction_method none
_refine_ls_goodness_of_fit_ref 1.000
_refine_ls_hydrogen_treatment mixed
_refine_ls_matrix_type full
_refine_ls_number_parameters 272
_refine_ls_number_reflns 4885
_refine_ls_number_restraints 13
_refine_ls_restrained_S_all 1.010
_refine_ls_R_factor_all 0.0921
_refine_ls_R_factor_gt 0.0548
_refine_ls_shift/su_max 0.001
_refine_ls_shift/su_mean 0.000
_refine_ls_structure_factor_coef Fsqd
_refine_ls_weighting_details 'calc w=1/[\s^2^(Fo^2^)+(0.0977P)^2^+0.0000P] where P=(Fo^2^+2Fc^2^)/3'
_refine_ls_weighting_scheme calc
_refine_ls_wR_factor_gt 0.1479
_refine_ls_wR_factor_ref 0.1706
_reflns_number_gt 2956
_reflns_number_total 4885
_reflns_threshold_expression >2sigma(I)
_cod_data_source_file c5ra19867d2.cif
_cod_data_source_block d
_cod_depositor_comments
;
The following automatic conversions were performed:

'_symmetry_cell_setting' value 'Triclinic' changed to 'triclinic'
according to
/usr/data/users/saulius/crontab/automatic-downloads/rss-feeds/RSC/lib/dictionaries/cif_core.dic
dictionary named 'cif_core.dic' version 2.4.2 from 2011-04-26.

Automatic conversion script
Id: cif_fix_values 3271 2015-04-21 07:52:19Z andrius 
;
_cod_original_cell_volume 1075.7(4)
_cod_original_sg_symbol_H-M 'P-1   '
_cod_database_code 7223117

loop_
_symmetry_equiv_pos_as_xyz
'x, y, z'
'-x, -y, -z'

loop_
_atom_site_label
_atom_site_type_symbol
_atom_site_fract_x
_atom_site_fract_y
_atom_site_fract_z
_atom_site_U_iso_or_equiv
_atom_site_adp_type
_atom_site_occupancy
_atom_site_symmetry_multiplicity
_atom_site_calc_flag
_atom_site_refinement_flags
P1 P 0.12683(7) 0.40217(6) 0.20449(5) 0.0498(2) Uani 1 1 d .
C24 C -0.0180(3) 0.2596(3) 0.4017(2) 0.0722(7) Uani 1 1 d .
H24A H -0.0170 0.3455 0.4001 0.108 Uiso 1 1 calc R
H24B H 0.0432 0.2875 0.4813 0.108 Uiso 1 1 calc R
H24C H -0.1242 0.1882 0.3853 0.108 Uiso 1 1 calc R
O1 O -0.00786(19) 0.4290(2) 0.18145(17) 0.0733(5) Uani 1 1 d .
C23 C 0.2450(4) 0.4993(3) -0.0216(3) 0.0745(8) Uani 1 1 d .
H23A H 0.2076 0.5503 0.0411 0.112 Uiso 1 1 calc R
H23B H 0.1727 0.4565 -0.1011 0.112 Uiso 1 1 calc R
H23C H 0.3463 0.5680 -0.0178 0.112 Uiso 1 1 calc R
C22 C 0.2875(2) 0.5622(2) 0.33319(19) 0.0467(5) Uani 1 1 d .
N2 N 0.0485(2) 0.1955(2) 0.30820(16) 0.0536(5) Uani 1 1 d .
C21 C 0.2032(3) 0.3365(2) 0.08035(19) 0.0504(5) Uani 1 1 d .
N1 N 0.2575(2) 0.3833(2) -0.00217(17) 0.0571(5) Uani 1 1 d .
C20 C 0.1364(3) 0.0459(2) 0.18482(19) 0.0514(5) Uani 1 1 d .
C19 C 0.2178(2) 0.2136(2) 0.06569(19) 0.0496(5) Uani 1 1 d .
C18 C 0.4255(3) 0.5613(3) 0.3716(3) 0.0716(7) Uani 1 1 d .
H18A H 0.4370 0.4772 0.3310 0.086 Uiso 1 1 calc R
C17 C 0.1000(3) 0.2459(2) 0.2268(2) 0.0509(5) Uani 1 1 d .
C16 C 0.1562(2) 0.1592(2) 0.15134(19) 0.0496(5) Uani 1 1 d .
C15 C 0.0240(3) -0.0216(3) 0.3362(2) 0.0672(7) Uani 1 1 d .
H15A H -0.0236 -0.0046 0.3987 0.081 Uiso 1 1 calc R
C14 C 0.3961(4) 0.8121(3) 0.4938(2) 0.0732(8) Uani 1 1 d .
H14A H 0.3862 0.8971 0.5347 0.088 Uiso 1 1 calc R
C13 C 0.2730(3) 0.6878(3) 0.3948(2) 0.0584(6) Uani 1 1 d .
H13A H 0.1804 0.6895 0.3700 0.070 Uiso 1 1 calc R
C12 C 0.5300(4) 0.8095(3) 0.5305(3) 0.0790(9) Uani 1 1 d .
H12A H 0.6117 0.8926 0.5973 0.095 Uiso 1 1 calc R
C11 C 0.1648(3) -0.0768(3) 0.1439(2) 0.0642(6) Uani 1 1 d .
H11A H 0.2103 -0.0971 0.0802 0.077 Uiso 1 1 calc R
C10 C 0.0543(4) -0.1385(3) 0.2935(3) 0.0779(8) Uani 1 1 d .
H10A H 0.0273 -0.2020 0.3282 0.093 Uiso 1 1 calc R
C9 C 0.2854(3) 0.1787(2) -0.03224(19) 0.0550(6) Uani 1 1 d .
C8 C 0.0673(3) 0.0717(2) 0.2824(2) 0.0536(6) Uani 1 1 d .
C7 C 0.3069(3) 0.2866(3) -0.0726(2) 0.0596(6) Uani 1 1 d .
C6 C 0.3324(3) 0.0714(3) -0.0895(2) 0.0671(7) Uani 1 1 d .
H6A H 0.3203 0.0003 -0.0643 0.081 Uiso 1 1 calc R
C5 C 0.1246(4) -0.1661(3) 0.1992(3) 0.0773(8) Uani 1 1 d .
H5A H 0.1447 -0.2464 0.1733 0.093 Uiso 1 1 calc R
C4 C 0.3687(3) 0.2844(3) -0.1712(2) 0.0756(8) Uani 1 1 d .
H4A H 0.3796 0.3532 -0.1990 0.091 Uiso 1 1 calc R
C3 C 0.3968(4) 0.0735(3) -0.1838(3) 0.0851(9) Uani 1 1 d .
H3A H 0.4308 0.0043 -0.2213 0.102 Uiso 1 1 calc R
O2 O -0.2233(4) 0.4705(4) 0.2989(3) 0.1402(11) Uani 1 1 d D
H1 H -0.1380 0.4566 0.2549 0.27(3) Uiso 1 1 d RD
C2 C 0.5469(4) 0.6862(3) 0.4706(3) 0.0884(10) Uani 1 1 d .
H2A H 0.6401 0.6860 0.4963 0.106 Uiso 1 1 calc R
C1 C 0.4121(4) 0.1779(4) -0.2248(3) 0.0880(10) Uani 1 1 d .
H1A H 0.4532 0.1742 -0.2905 0.106 Uiso 1 1 calc R
C26 C -0.3504(6) 0.3334(6) 0.2480(5) 0.1459(19) Uani 1 1 d D
H2C H -0.3256 0.2581 0.2019 0.219 Uiso 1 1 d RD
H2B H -0.4314 0.3196 0.1907 0.219 Uiso 1 1 d RD
H2D H -0.3949 0.3069 0.3013 0.219 Uiso 1 1 d RD

loop_
_atom_site_aniso_label
_atom_site_aniso_U_11
_atom_site_aniso_U_22
_atom_site_aniso_U_33
_atom_site_aniso_U_23
_atom_site_aniso_U_13
_atom_site_aniso_U_12
P1 0.0465(3) 0.0596(4) 0.0435(3) 0.0210(3) 0.0129(2) 0.0283(3)
C24 0.0800(17) 0.0843(17) 0.0578(15) 0.0316(13) 0.0362(13) 0.0418(15)
O1 0.0558(10) 0.1005(14) 0.0726(12) 0.0384(10) 0.0159(9) 0.0476(10)
C23 0.0875(19) 0.0731(17) 0.0621(16) 0.0377(13) 0.0177(14) 0.0320(15)
C22 0.0518(12) 0.0538(11) 0.0421(11) 0.0238(9) 0.0177(9) 0.0295(10)
N2 0.0509(10) 0.0616(11) 0.0431(10) 0.0221(8) 0.0156(8) 0.0237(9)
C21 0.0505(12) 0.0577(12) 0.0379(11) 0.0194(9) 0.0109(9) 0.0244(10)
N1 0.0583(11) 0.0632(11) 0.0425(10) 0.0235(9) 0.0147(8) 0.0233(10)
C20 0.0486(12) 0.0514(12) 0.0393(11) 0.0135(9) 0.0039(9) 0.0196(10)
C19 0.0488(11) 0.0573(12) 0.0353(10) 0.0160(9) 0.0112(9) 0.0241(10)
C18 0.0650(15) 0.0660(15) 0.0734(17) 0.0222(13) 0.0027(13) 0.0355(13)
C17 0.0476(11) 0.0526(12) 0.0434(11) 0.0173(9) 0.0160(9) 0.0199(10)
C16 0.0483(11) 0.0506(11) 0.0380(11) 0.0146(9) 0.0102(9) 0.0189(10)
C15 0.0643(15) 0.0797(17) 0.0588(15) 0.0402(13) 0.0155(12) 0.0277(14)
C14 0.093(2) 0.0582(14) 0.0561(15) 0.0181(12) 0.0339(15) 0.0304(15)
C13 0.0696(15) 0.0635(14) 0.0528(13) 0.0262(11) 0.0275(11) 0.0400(12)
C12 0.0761(19) 0.0671(17) 0.0540(15) 0.0165(13) 0.0090(13) 0.0115(16)
C11 0.0679(15) 0.0613(14) 0.0511(13) 0.0168(11) 0.0076(11) 0.0309(13)
C10 0.0796(18) 0.0825(18) 0.080(2) 0.0514(16) 0.0155(15) 0.0346(16)
C9 0.0498(12) 0.0603(13) 0.0370(11) 0.0122(10) 0.0125(9) 0.0202(11)
C8 0.0487(12) 0.0585(13) 0.0437(12) 0.0215(10) 0.0058(9) 0.0202(11)
C7 0.0520(13) 0.0656(14) 0.0419(12) 0.0183(10) 0.0136(10) 0.0172(11)
C6 0.0678(15) 0.0636(14) 0.0514(14) 0.0128(11) 0.0209(12) 0.0275(13)
C5 0.0847(19) 0.0638(15) 0.080(2) 0.0329(14) 0.0085(16) 0.0364(15)
C4 0.0737(17) 0.0793(17) 0.0504(14) 0.0254(13) 0.0272(13) 0.0178(15)
C3 0.087(2) 0.0787(18) 0.0644(17) 0.0109(15) 0.0383(15) 0.0351(16)
O2 0.156(3) 0.149(3) 0.105(2) 0.0316(18) 0.060(2) 0.084(2)
C2 0.0631(17) 0.083(2) 0.085(2) 0.0267(16) -0.0101(15) 0.0225(16)
C1 0.085(2) 0.089(2) 0.0583(17) 0.0193(15) 0.0393(15) 0.0236(17)
C26 0.115(3) 0.159(4) 0.224(6) 0.126(4) 0.087(4) 0.074(3)

loop_
_atom_type_symbol
_atom_type_description
_atom_type_scat_dispersion_real
_atom_type_scat_dispersion_imag
_atom_type_scat_source
C C 0.0033 0.0016 'International Tables Vol C Tables 4.2.6.8 and 6.1.1.4'
H H 0.0000 0.0000 'International Tables Vol C Tables 4.2.6.8 and 6.1.1.4'
N N 0.0061 0.0033 'International Tables Vol C Tables 4.2.6.8 and 6.1.1.4'
O O 0.0106 0.0060 'International Tables Vol C Tables 4.2.6.8 and 6.1.1.4'
P P 0.1023 0.0942 'International Tables Vol C Tables 4.2.6.8 and 6.1.1.4'

loop_
_geom_angle_atom_site_label_1
_geom_angle_atom_site_label_2
_geom_angle_atom_site_label_3
_geom_angle
O1 P1 C21 119.07(11)
O1 P1 C17 120.07(11)
C21 P1 C17 88.77(11)
O1 P1 C22 111.41(11)
C21 P1 C22 108.38(10)
C17 P1 C22 106.68(11)
N2 C24 H24A 109.5
N2 C24 H24B 109.5
H24A C24 H24B 109.5
N2 C24 H24C 109.5
H24A C24 H24C 109.5
H24B C24 H24C 109.5
N1 C23 H23A 109.5
N1 C23 H23B 109.5
H23A C23 H23B 109.5
N1 C23 H23C 109.5
H23A C23 H23C 109.5
H23B C23 H23C 109.5
C13 C22 C18 119.1(2)
C13 C22 P1 119.64(18)
C18 C22 P1 121.26(18)
C17 N2 C8 107.60(19)
C17 N2 C24 125.7(2)
C8 N2 C24 126.7(2)
N1 C21 C19 111.4(2)
N1 C21 P1 134.98(19)
C19 C21 P1 113.55(17)
C21 N1 C7 106.4(2)
C21 N1 C23 126.3(2)
C7 N1 C23 126.8(2)
C11 C20 C8 118.0(2)
C11 C20 C16 136.2(2)
C8 C20 C16 105.7(2)
C21 C19 C9 106.9(2)
C21 C19 C16 112.26(19)
C9 C19 C16 140.8(2)
C22 C18 C2 119.8(3)
C22 C18 H18A 120.1
C2 C18 H18A 120.1
N2 C17 C16 110.2(2)
N2 C17 P1 135.89(18)
C16 C17 P1 113.60(17)
C17 C16 C20 107.3(2)
C17 C16 C19 111.6(2)
C20 C16 C19 141.1(2)
C10 C15 C8 117.3(3)
C10 C15 H15A 121.3
C8 C15 H15A 121.3
C12 C14 C13 120.0(3)
C12 C14 H14A 120.0
C13 C14 H14A 120.0
C22 C13 C14 120.3(3)
C22 C13 H13A 119.9
C14 C13 H13A 119.9
C14 C12 C2 120.7(3)
C14 C12 H12A 119.7
C2 C12 H12A 119.7
C5 C11 C20 119.1(3)
C5 C11 H11A 120.5
C20 C11 H11A 120.5
C15 C10 C5 122.0(3)
C15 C10 H10A 119.0
C5 C10 H10A 119.0
C6 C9 C19 135.4(2)
C6 C9 C7 119.2(2)
C19 C9 C7 105.4(2)
N2 C8 C15 128.5(2)
N2 C8 C20 109.1(2)
C15 C8 C20 122.3(2)
N1 C7 C4 128.8(3)
N1 C7 C9 109.8(2)
C4 C7 C9 121.4(3)
C3 C6 C9 118.5(3)
C3 C6 H6A 120.7
C9 C6 H6A 120.7
C11 C5 C10 121.2(3)
C11 C5 H5A 119.4
C10 C5 H5A 119.4
C1 C4 C7 117.5(3)
C1 C4 H4A 121.2
C7 C4 H4A 121.2
C6 C3 C1 121.3(3)
C6 C3 H3A 119.4
C1 C3 H3A 119.4
C26 O2 H1 105.9
C12 C2 C18 120.2(3)
C12 C2 H2A 119.9
C18 C2 H2A 119.9
C4 C1 C3 122.0(3)
C4 C1 H1A 119.0
C3 C1 H1A 119.0
O2 C26 H2C 111.9
O2 C26 H2B 113.8
H2C C26 H2B 102.9
O2 C26 H2D 116.0
H2C C26 H2D 105.7
H2B C26 H2D 105.4

loop_
_geom_bond_atom_site_label_1
_geom_bond_atom_site_label_2
_geom_bond_distance
P1 O1 1.4755(18)
P1 C21 1.785(2)
P1 C17 1.791(2)
P1 C22 1.804(3)
C24 N2 1.452(3)
C24 H24A 0.9600
C24 H24B 0.9600
C24 H24C 0.9600
C23 N1 1.451(3)
C23 H23A 0.9600
C23 H23B 0.9600
C23 H23C 0.9600
C22 C13 1.377(3)
C22 C18 1.381(3)
N2 C17 1.373(3)
N2 C8 1.378(3)
C21 N1 1.373(3)
C21 C19 1.373(3)
N1 C7 1.375(3)
C20 C11 1.406(3)
C20 C8 1.417(3)
C20 C16 1.426(3)
C19 C9 1.421(3)
C19 C16 1.474(3)
C18 C2 1.386(4)
C18 H18A 0.9300
C17 C16 1.377(3)
C15 C10 1.360(4)
C15 C8 1.395(3)
C15 H15A 0.9300
C14 C12 1.349(4)
C14 C13 1.390(4)
C14 H14A 0.9300
C13 H13A 0.9300
C12 C2 1.364(5)
C12 H12A 0.9300
C11 C5 1.372(4)
C11 H11A 0.9300
C10 C5 1.393(4)
C10 H10A 0.9300
C9 C6 1.399(4)
C9 C7 1.424(4)
C7 C4 1.401(3)
C6 C3 1.374(4)
C6 H6A 0.9300
C5 H5A 0.9300
C4 C1 1.360(4)
C4 H4A 0.9300
C3 C1 1.403(5)
C3 H3A 0.9300
O2 C26 1.365(5)
O2 H1 1.0578
C2 H2A 0.9300
C1 H1A 0.9300
C26 H2C 0.9464
C26 H2B 0.9247
C26 H2D 0.9000

loop_
_geom_hbond_atom_site_label_D
_geom_hbond_atom_site_label_H
_geom_hbond_atom_site_label_A
_geom_hbond_distance_DH
_geom_hbond_distance_HA
_geom_hbond_distance_DA
_geom_hbond_angle_DHA
O2 H1 O1 1.06 1.67 2.732(4) 178.0
